data_7244326
loop_
_publ_author_name
'Yang, Xiaozhan'
'Liang, Yicun'
'Feng, Wenlin'
'Yang, Chaolong'
'Wang, Lian'
'Huang, Guojia'
'Wang, Daoyuan'

_publ_section_title
;
 Hollow terbium metal--organic-framework spheres: preparation and their
 performance in Fe3+ detection
;
_journal_issue 7
_journal_name_full 'RSC Advances'
_journal_page_first 4153
_journal_page_last 4161
_journal_paper_doi 10.1039/D1RA08088A
_journal_volume 12
_journal_year 2022
_chemical_formula_moiety 'C15 H17 N2 O8 Tb'
_chemical_formula_sum 'C15 H17 N2 O8 Tb'
_chemical_formula_weight 512.22
_space_group_crystal_system monoclinic
_space_group_IT_number 15
_space_group_name_Hall '-C 2yc'
_space_group_name_H-M_alt 'C 1 2/c 1'
_atom_sites_solution_hydrogens mixed
_audit_block_doi 10.5517/ccdc.csd.cc27x028
_audit_creation_date 2020-10-27
_audit_creation_method
;
Olex2 1.3
(compiled 2020.06.28 svn.raecde09e for OlexSys, GUI svn.r6132)
;
_audit_update_record
;
2021-05-08 deposited with the CCDC.	2022-01-24 downloaded from the CCDC.
;
_cell_angle_alpha 90
_cell_angle_beta 106.5040(10)
_cell_angle_gamma 90
_cell_formula_units_Z 8
_cell_length_a 18.6318(8)
_cell_length_b 11.4451(5)
_cell_length_c 19.7386(8)
_cell_measurement_reflns_used 9889
_cell_measurement_temperature 193.0
_cell_measurement_theta_max 54.948
_cell_measurement_theta_min 3.991
_cell_volume 4035.7(3)
_computing_cell_refinement 'SAINT V8.38A (Bruker, 2018)'
_computing_data_reduction 'SAINT V8.38A (Bruker, 2018)'
_computing_molecular_graphics 'Olex2 1.3 (Dolomanov et al., 2009)'
_computing_publication_material 'Olex2 1.3 (Dolomanov et al., 2009)'
_computing_structure_refinement 'SHELXL 2018/3 (Sheldrick, 2015)'
_computing_structure_solution 'SHELXT 2014/5 (Sheldrick, 2014)'
_diffrn_ambient_temperature 193.0
_diffrn_measured_fraction_theta_full 0.976
_diffrn_measured_fraction_theta_max 0.976
_diffrn_measurement_device_type 'Bruker D8 venture'
_diffrn_measurement_method '\f and \w scans'
_diffrn_radiation_type GaK\a
_diffrn_radiation_wavelength 1.34139
_diffrn_reflns_av_R_equivalents 0.0554
_diffrn_reflns_av_unetI/netI 0.0455
_diffrn_reflns_Laue_measured_fraction_full 0.976
_diffrn_reflns_Laue_measured_fraction_max 0.976
_diffrn_reflns_limit_h_max 22
_diffrn_reflns_limit_h_min -22
_diffrn_reflns_limit_k_max 13
_diffrn_reflns_limit_k_min -13
_diffrn_reflns_limit_l_max 23
_diffrn_reflns_limit_l_min -24
_diffrn_reflns_number 15934
_diffrn_reflns_point_group_measured_fraction_full 0.976
_diffrn_reflns_point_group_measured_fraction_max 0.976
_diffrn_reflns_theta_full 53.594
_diffrn_reflns_theta_max 54.948
_diffrn_reflns_theta_min 3.991
_diffrn_source_current 2.86
_diffrn_source_power 0.1993706
_diffrn_source_voltage 69.71
_diffrn_standards_number 0
_exptl_absorpt_coefficient_mu 18.804
_exptl_absorpt_correction_T_max 0.7508
_exptl_absorpt_correction_T_min 0.3957
_exptl_absorpt_correction_type multi-scan
_exptl_absorpt_process_details
;
SADABS-2016/2 (Bruker,2016/2) was used for absorption correction.
wR2(int) was 0.1526 before and 0.0796 after correction.
The Ratio of minimum to maximum transmission is 0.5270.
The \l/2 correction factor is Not present.
;
_exptl_crystal_colour 'clear light colourless'
_exptl_crystal_colour_lustre clear
_exptl_crystal_colour_modifier light
_exptl_crystal_colour_primary colourless
_exptl_crystal_density_diffrn 1.686
_exptl_crystal_description needle
_exptl_crystal_F_000 2000
_exptl_crystal_size_max 0.08
_exptl_crystal_size_mid 0.03
_exptl_crystal_size_min 0.03
_refine_diff_density_max 1.504
_refine_diff_density_min -2.022
_refine_diff_density_rms 0.167
_refine_ls_extinction_method none
_refine_ls_goodness_of_fit_ref 1.076
_refine_ls_hydrogen_treatment constr
_refine_ls_matrix_type full
_refine_ls_number_parameters 238
_refine_ls_number_reflns 3746
_refine_ls_number_restraints 24
_refine_ls_restrained_S_all 1.098
_refine_ls_R_factor_all 0.0437
_refine_ls_R_factor_gt 0.0395
_refine_ls_shift/su_max 0.001
_refine_ls_shift/su_mean 0.000
_refine_ls_structure_factor_coef Fsqd
_refine_ls_weighting_details 'w=1/[\s^2^(Fo^2^)+(0.0606P)^2^+26.3961P] where P=(Fo^2^+2Fc^2^)/3'
_refine_ls_weighting_scheme calc
_refine_ls_wR_factor_gt 0.1074
_refine_ls_wR_factor_ref 0.1101
_reflns_Friedel_coverage 0.000
_reflns_number_gt 3415
_reflns_number_total 3746
_reflns_threshold_expression 'I > 2\s(I)'
_cod_data_source_file d1ra08088a2.cif
_cod_data_source_block aaad_sq
_cod_database_code 7244326
_shelx_shelxl_version_number 2018/3
_shelx_space_group_comment
;
The symmetry employed for this shelxl refinement is uniquely defined
by the following loop, which should always be used as a source of
symmetry information in preference to the above space-group names.
They are only intended as comments.
;
_shelx_estimated_absorpt_t_max 0.602
_shelx_estimated_absorpt_t_min 0.315
_olex2_refinement_description
;
1. Fixed Uiso
 At 1.2 times of:
  All C(H) groups
 At 1.5 times of:
  All C(H,H,H) groups
2. Uiso/Uaniso restraints and constraints
C3 \\sim N2 \\sim C00Q \\sim C00N \\sim O007: within 1.7A with sigma of 0.004
and sigma for terminal atoms of 0.008 within 1.7A
3.a Riding coordinates:
 C3(H3A,H3B,H3C)
3.b Aromatic/amide H refined with riding coordinates:
 C00C(H00C), C00E(H00E), C00H(H00H), C00M(H00M), C00N(H00N)
3.c Idealised Me refined as rotating group:
 C00O(H00A,H00B,H00D), C00P(H00F,H00G,H00I), C00Q(H00J,H00K,H00L)
;
_olex2_submission_special_instructions 'No special instructions were received'

loop_
_space_group_symop_operation_xyz
'x, y, z'
'-x, y, -z+1/2'
'x+1/2, y+1/2, z'
'-x+1/2, y+1/2, -z+1/2'
'-x, -y, -z'
'x, -y, z-1/2'
'-x+1/2, -y+1/2, -z'
'x+1/2, -y+1/2, z-1/2'

loop_
_atom_site_label
_atom_site_type_symbol
_atom_site_fract_x
_atom_site_fract_y
_atom_site_fract_z
_atom_site_U_iso_or_equiv
_atom_site_adp_type
_atom_site_occupancy
_atom_site_site_symmetry_order
_atom_site_calc_flag
_atom_site_refinement_flags_posn
_atom_site_refinement_flags_adp
_atom_site_refinement_flags_occupancy
_atom_site_disorder_assembly
_atom_site_disorder_group
Tb01 Tb 0.57495(2) 0.67245(2) 0.58291(2) 0.01642(12) Uani 1 1 d . . . . .
O002 O 0.4310(2) 0.6486(3) 0.7958(2) 0.0224(8) Uani 1 1 d . . . . .
O003 O 0.3833(2) 0.4694(3) 0.48165(19) 0.0224(8) Uani 1 1 d . . . . .
O004 O 0.4734(2) 0.5527(4) 0.5662(2) 0.0318(10) Uani 1 1 d . . . . .
O005 O 0.3459(2) 0.5477(4) 0.8294(2) 0.0320(10) Uani 1 1 d . . . . .
O006 O 0.1553(3) 0.3210(4) 0.6520(3) 0.0381(12) Uani 1 1 d . . . . .
O007 O 0.4802(3) 0.8078(4) 0.5894(3) 0.0375(10) Uani 1 1 d . U . . .
O008 O 0.5167(3) 0.7329(5) 0.4661(2) 0.0394(11) Uani 1 1 d . . . . .
O009 O 0.1738(3) 0.2753(5) 0.5512(2) 0.0464(14) Uani 1 1 d . . . . .
C00A C 0.3764(3) 0.5776(5) 0.7823(3) 0.0194(11) Uani 1 1 d . . . . .
N00B N 0.4132(4) 0.8031(6) 0.3885(4) 0.0464(15) Uani 1 1 d . . . . .
C00C C 0.2846(3) 0.4594(5) 0.6919(3) 0.0194(11) Uani 1 1 d . . . . .
H00C H 0.257028 0.448151 0.725124 0.023 Uiso 1 1 calc R U . . .
C00D C 0.3651(3) 0.4918(5) 0.5948(3) 0.0189(11) Uani 1 1 d . . . . .
C00E C 0.3895(3) 0.5432(5) 0.6617(3) 0.0189(11) Uani 1 1 d . . . . .
H00E H 0.433738 0.589109 0.674086 0.023 Uiso 1 1 calc R U . . .
C00F C 0.4103(3) 0.5056(5) 0.5432(3) 0.0206(11) Uani 1 1 d . . . . .
N2 N 0.3792(4) 0.8606(7) 0.6224(4) 0.0498(13) Uani 1 1 d . U . . .
C00H C 0.3011(3) 0.4233(5) 0.5771(3) 0.0202(11) Uani 1 1 d . . . . .
H00H H 0.285236 0.386915 0.532043 0.024 Uiso 1 1 calc R U . . .
C00I C 0.2599(3) 0.4079(5) 0.6256(3) 0.0211(11) Uani 1 1 d . . . . .
C00J C 0.3488(3) 0.5269(5) 0.7101(3) 0.0188(11) Uani 1 1 d . . . . .
C00K C 0.1927(3) 0.3294(5) 0.6084(3) 0.0223(13) Uani 1 1 d . . . . .
C00M C 0.4534(4) 0.7191(6) 0.4242(4) 0.0356(15) Uani 1 1 d . . . . .
H00M H 0.433186 0.642306 0.418048 0.043 Uiso 1 1 calc R U . . .
C00N C 0.4476(4) 0.8224(6) 0.6348(4) 0.0376(13) Uani 1 1 d . U . . .
H00N H 0.474061 0.804457 0.682330 0.045 Uiso 1 1 calc R U . . .
C00O C 0.4379(6) 0.9249(8) 0.4003(6) 0.072(3) Uani 1 1 d . . . . .
H00A H 0.415594 0.960780 0.434612 0.107 Uiso 1 1 calc R U . . .
H00B H 0.422037 0.967849 0.355577 0.107 Uiso 1 1 calc R U . . .
H00D H 0.492585 0.927379 0.418609 0.107 Uiso 1 1 calc R U . . .
C00P C 0.3406(5) 0.7798(11) 0.3383(6) 0.086(4) Uani 1 1 d . . . . .
H00F H 0.332453 0.695255 0.333744 0.129 Uiso 1 1 calc R U . . .
H00G H 0.339367 0.812866 0.292196 0.129 Uiso 1 1 calc R U . . .
H00I H 0.301151 0.815687 0.355259 0.129 Uiso 1 1 calc R U . . .
C00Q C 0.3449(5) 0.8766(9) 0.6794(5) 0.061(2) Uani 1 1 d . U . . .
H00J H 0.302251 0.823258 0.672645 0.091 Uiso 1 1 calc R U . . .
H00K H 0.327485 0.957422 0.679236 0.091 Uiso 1 1 calc R U . . .
H00L H 0.381756 0.859810 0.724733 0.091 Uiso 1 1 calc R U . . .
C3 C 0.3363(6) 0.8951(13) 0.5516(6) 0.097(3) Uani 1 1 d . U . . .
H3A H 0.359250 0.964128 0.536999 0.145 Uiso 1 1 d R U . . .
H3B H 0.284850 0.913388 0.551319 0.145 Uiso 1 1 d R U . . .
H3C H 0.335900 0.830738 0.518719 0.145 Uiso 1 1 d R U . . .

loop_
_atom_site_aniso_label
_atom_site_aniso_U_11
_atom_site_aniso_U_22
_atom_site_aniso_U_33
_atom_site_aniso_U_23
_atom_site_aniso_U_13
_atom_site_aniso_U_12
Tb01 0.01721(18) 0.01729(18) 0.01772(19) -0.00040(10) 0.00974(12) -0.00578(9)
O002 0.021(2) 0.0199(18) 0.032(2) -0.0064(17) 0.0158(17) -0.0045(16)
O003 0.025(2) 0.027(2) 0.020(2) -0.0069(16) 0.0132(16) -0.0075(16)
O004 0.031(2) 0.044(3) 0.028(2) -0.016(2) 0.0208(18) -0.023(2)
O005 0.041(2) 0.040(3) 0.021(2) -0.0047(18) 0.0195(18) -0.019(2)
O006 0.040(3) 0.048(3) 0.037(3) -0.015(2) 0.028(2) -0.026(2)
O007 0.038(2) 0.038(2) 0.041(3) 0.0055(19) 0.019(2) 0.0097(19)
O008 0.040(3) 0.049(3) 0.030(2) 0.009(2) 0.011(2) 0.002(2)
O009 0.047(3) 0.065(3) 0.037(3) -0.025(3) 0.029(2) -0.043(3)
C00A 0.021(3) 0.022(3) 0.017(3) -0.004(2) 0.008(2) 0.004(2)
N00B 0.040(3) 0.037(3) 0.055(4) 0.010(3) 0.002(3) 0.005(3)
C00C 0.019(3) 0.022(3) 0.020(3) -0.001(2) 0.011(2) -0.004(2)
C00D 0.021(3) 0.020(3) 0.020(3) 0.003(2) 0.013(2) -0.007(2)
C00E 0.017(3) 0.019(3) 0.023(3) -0.003(2) 0.011(2) -0.005(2)
C00F 0.022(3) 0.018(3) 0.027(3) -0.002(2) 0.014(2) -0.006(2)
N2 0.042(3) 0.064(3) 0.049(3) 0.001(3) 0.022(2) 0.011(3)
C00H 0.020(3) 0.019(3) 0.025(3) -0.008(2) 0.012(2) -0.003(2)
C00I 0.018(3) 0.020(3) 0.028(3) -0.001(2) 0.012(2) -0.003(2)
C00J 0.020(3) 0.018(3) 0.022(3) -0.003(2) 0.012(2) -0.002(2)
C00K 0.021(3) 0.023(3) 0.025(3) -0.001(2) 0.010(2) -0.008(2)
C00M 0.034(4) 0.035(4) 0.040(4) 0.002(3) 0.014(3) -0.001(3)
C00N 0.038(3) 0.039(3) 0.042(3) 0.002(2) 0.021(2) 0.008(2)
C00O 0.085(7) 0.032(5) 0.096(7) 0.006(5) 0.023(6) 0.001(4)
C00P 0.048(5) 0.077(7) 0.110(10) 0.005(7) -0.016(5) 0.014(5)
C00Q 0.057(4) 0.072(5) 0.069(5) 0.000(4) 0.042(4) 0.005(4)
C3 0.071(5) 0.140(7) 0.074(6) -0.002(6) 0.011(5) 0.028(6)

loop_
_atom_type_symbol
_atom_type_description
_atom_type_scat_dispersion_real
_atom_type_scat_dispersion_imag
_atom_type_scat_source
C C 0.0148 0.0070 'International Tables Vol C Tables 4.2.6.8 and 6.1.1.4'
H H 0.0000 0.0000 'International Tables Vol C Tables 4.2.6.8 and 6.1.1.4'
N N 0.0253 0.0136 'International Tables Vol C Tables 4.2.6.8 and 6.1.1.4'
O O 0.0412 0.0250 'International Tables Vol C Tables 4.2.6.8 and 6.1.1.4'
Tb Tb -4.4365 11.6657 'International Tables Vol C Tables 4.2.6.8 and 6.1.1.4'

loop_
_geom_angle_atom_site_label_1
_geom_angle_atom_site_label_2
_geom_angle_atom_site_label_3
_geom_angle
_geom_angle_site_symmetry_1
_geom_angle_site_symmetry_3
_geom_angle_publ_flag
O002 Tb01 C00A 27.19(14) 2_656 2_656 ?
O002 Tb01 C00K 98.55(16) 2_656 3 ?
O003 Tb01 O002 124.98(13) 5_666 2_656 ?
O003 Tb01 O005 75.38(14) 5_666 2_656 ?
O003 Tb01 O006 123.36(15) 5_666 3 ?
O003 Tb01 O007 148.35(16) 5_666 . ?
O003 Tb01 O008 78.57(16) 5_666 . ?
O003 Tb01 O009 78.45(15) 5_666 3 ?
O003 Tb01 C00A 100.55(15) 5_666 2_656 ?
O003 Tb01 C00K 100.42(15) 5_666 3 ?
O004 Tb01 O002 78.95(14) . 2_656 ?
O004 Tb01 O003 83.94(14) . 5_666 ?
O004 Tb01 O005 93.55(17) . 2_656 ?
O004 Tb01 O006 149.27(14) . 3 ?
O004 Tb01 O007 78.56(18) . . ?
O004 Tb01 O008 84.38(17) . . ?
O004 Tb01 O009 156.56(14) . 3 ?
O004 Tb01 C00A 86.31(15) . 2_656 ?
O004 Tb01 C00K 175.63(16) . 3 ?
O005 Tb01 O002 54.30(12) 2_656 2_656 ?
O005 Tb01 O006 81.73(18) 2_656 3 ?
O005 Tb01 O009 96.81(18) 2_656 3 ?
O005 Tb01 C00A 27.12(14) 2_656 2_656 ?
O005 Tb01 C00K 87.82(17) 2_656 3 ?
O006 Tb01 O002 73.65(14) 3 2_656 ?
O006 Tb01 C00A 75.69(16) 3 2_656 ?
O006 Tb01 C00K 26.96(16) 3 3 ?
O007 Tb01 O002 77.26(15) . 2_656 ?
O007 Tb01 O005 131.47(15) . 2_656 ?
O007 Tb01 O006 82.02(18) . 3 ?
O007 Tb01 O009 109.21(19) . 3 ?
O007 Tb01 C00A 104.37(16) . 2_656 ?
O007 Tb01 C00K 97.43(18) . 3 ?
O008 Tb01 O002 148.79(15) . 2_656 ?
O008 Tb01 O005 153.94(16) . 2_656 ?
O008 Tb01 O006 112.66(18) . 3 ?
O008 Tb01 O007 73.66(17) . . ?
O008 Tb01 O009 77.10(17) . 3 ?
O008 Tb01 C00A 170.68(16) . 2_656 ?
O008 Tb01 C00K 96.21(17) . 3 ?
O009 Tb01 O002 123.97(14) 3 2_656 ?
O009 Tb01 O006 53.61(14) 3 3 ?
O009 Tb01 C00A 111.93(17) 3 2_656 ?
O009 Tb01 C00K 26.73(16) 3 3 ?
C00K Tb01 C00A 93.07(17) 3 2_656 ?
C00A O002 Tb01 91.2(3) . 2_656 ?
C00F O003 Tb01 131.2(4) . 5_666 ?
C00F O004 Tb01 164.3(4) . . ?
C00A O005 Tb01 93.3(3) . 2_656 ?
C00K O006 Tb01 92.4(3) . 3_445 ?
C00N O007 Tb01 131.0(5) . . ?
C00M O008 Tb01 134.4(4) . . ?
C00K O009 Tb01 92.8(3) . 3_445 ?
O002 C00A Tb01 61.6(3) . 2_656 ?
O002 C00A C00J 119.3(5) . . ?
O005 C00A Tb01 59.6(3) . 2_656 ?
O005 C00A O002 121.2(5) . . ?
O005 C00A C00J 119.5(5) . . ?
C00J C00A Tb01 178.9(4) . 2_656 ?
C00M N00B C00O 120.8(7) . . ?
C00M N00B C00P 121.0(7) . . ?
C00P N00B C00O 118.1(8) . . ?
C00I C00C H00C 119.6 . . ?
C00J C00C H00C 119.6 . . ?
C00J C00C C00I 120.9(5) . . ?
C00E C00D C00F 120.1(5) . . ?
C00H C00D C00E 120.0(5) . . ?
C00H C00D C00F 119.8(5) . . ?
C00D C00E H00E 120.0 . . ?
C00J C00E C00D 119.9(5) . . ?
C00J C00E H00E 120.0 . . ?
O003 C00F O004 125.0(5) . . ?
O003 C00F C00D 118.4(5) . . ?
O004 C00F C00D 116.6(5) . . ?
C00N N2 C00Q 121.2(7) . . ?
C00N N2 C3 120.9(7) . . ?
C3 N2 C00Q 117.9(7) . . ?
C00D C00H H00H 120.0 . . ?
C00D C00H C00I 120.0(5) . . ?
C00I C00H H00H 120.0 . . ?
C00C C00I C00H 119.4(5) . . ?
C00C C00I C00K 120.0(5) . . ?
C00H C00I C00K 120.4(5) . . ?
C00C C00J C00A 120.4(5) . . ?
C00C C00J C00E 119.7(5) . . ?
C00E C00J C00A 119.9(5) . . ?
O006 C00K Tb01 60.6(3) . 3_445 ?
O006 C00K C00I 118.8(5) . . ?
O009 C00K Tb01 60.5(3) . 3_445 ?
O009 C00K O006 120.9(5) . . ?
O009 C00K C00I 120.4(5) . . ?
C00I C00K Tb01 175.8(4) . 3_445 ?
O008 C00M N00B 124.0(7) . . ?
O008 C00M H00M 118.0 . . ?
N00B C00M H00M 118.0 . . ?
O007 C00N N2 124.6(8) . . ?
O007 C00N H00N 117.7 . . ?
N2 C00N H00N 117.7 . . ?
N00B C00O H00A 109.5 . . ?
N00B C00O H00B 109.5 . . ?
N00B C00O H00D 109.5 . . ?
H00A C00O H00B 109.5 . . ?
H00A C00O H00D 109.5 . . ?
H00B C00O H00D 109.5 . . ?
N00B C00P H00F 109.5 . . ?
N00B C00P H00G 109.5 . . ?
N00B C00P H00I 109.5 . . ?
H00F C00P H00G 109.5 . . ?
H00F C00P H00I 109.5 . . ?
H00G C00P H00I 109.5 . . ?
N2 C00Q H00J 109.5 . . ?
N2 C00Q H00K 109.5 . . ?
N2 C00Q H00L 109.5 . . ?
H00J C00Q H00K 109.5 . . ?
H00J C00Q H00L 109.5 . . ?
H00K C00Q H00L 109.5 . . ?
N2 C3 H3A 109.6 . . ?
N2 C3 H3B 109.5 . . ?
N2 C3 H3C 109.4 . . ?
H3A C3 H3B 109.5 . . ?
H3A C3 H3C 109.5 . . ?
H3B C3 H3C 109.5 . . ?

loop_
_geom_bond_atom_site_label_1
_geom_bond_atom_site_label_2
_geom_bond_distance
_geom_bond_site_symmetry_2
_geom_bond_publ_flag
Tb01 O002 2.443(4) 2_656 ?
Tb01 O003 2.330(4) 5_666 ?
Tb01 O004 2.283(4) . ?
Tb01 O005 2.399(4) 2_656 ?
Tb01 O006 2.415(4) 3 ?
Tb01 O007 2.379(5) . ?
Tb01 O008 2.356(4) . ?
Tb01 O009 2.413(4) 3 ?
Tb01 C00A 2.777(5) 2_656 ?
Tb01 C00K 2.769(5) 3 ?
O002 C00A 1.269(7) . ?
O003 C00F 1.246(7) . ?
O004 C00F 1.255(6) . ?
O005 C00A 1.268(7) . ?
O006 C00K 1.257(7) . ?
O007 C00N 1.230(8) . ?
O008 C00M 1.243(8) . ?
O009 C00K 1.247(7) . ?
C00A C00J 1.488(7) . ?
N00B C00M 1.298(9) . ?
N00B C00O 1.465(10) . ?
N00B C00P 1.456(11) . ?
C00C H00C 0.9500 . ?
C00C C00I 1.389(8) . ?
C00C C00J 1.383(7) . ?
C00D C00E 1.399(8) . ?
C00D C00F 1.504(7) . ?
C00D C00H 1.386(7) . ?
C00E H00E 0.9500 . ?
C00E C00J 1.390(7) . ?
N2 C00N 1.303(9) . ?
N2 C00Q 1.455(10) . ?
N2 C3 1.453(12) . ?
C00H H00H 0.9500 . ?
C00H C00I 1.398(7) . ?
C00I C00K 1.499(7) . ?
C00M H00M 0.9500 . ?
C00N H00N 0.9500 . ?
C00O H00A 0.9800 . ?
C00O H00B 0.9800 . ?
C00O H00D 0.9800 . ?
C00P H00F 0.9800 . ?
C00P H00G 0.9800 . ?
C00P H00I 0.9800 . ?
C00Q H00J 0.9800 . ?
C00Q H00K 0.9800 . ?
C00Q H00L 0.9800 . ?
C3 H3A 0.9800 . ?
C3 H3B 0.9799 . ?
C3 H3C 0.9801 . ?

loop_
_geom_torsion_atom_site_label_1
_geom_torsion_atom_site_label_2
_geom_torsion_atom_site_label_3
_geom_torsion_atom_site_label_4
_geom_torsion
_geom_torsion_site_symmetry_1
_geom_torsion_site_symmetry_2
_geom_torsion_site_symmetry_3
_geom_torsion_site_symmetry_4
_geom_torsion_publ_flag
Tb01 O002 C00A O005 -1.9(5) 2_656 . . . ?
Tb01 O002 C00A C00J 179.2(4) 2_656 . . . ?
Tb01 O003 C00F O004 60.4(8) 5_666 . . . ?
Tb01 O003 C00F C00D -119.2(5) 5_666 . . . ?
Tb01 O004 C00F O003 56.4(17) . . . . ?
Tb01 O004 C00F C00D -124.1(12) . . . . ?
Tb01 O005 C00A O002 2.0(6) 2_656 . . . ?
Tb01 O005 C00A C00J -179.2(4) 2_656 . . . ?
Tb01 O006 C00K O009 5.9(7) 3_445 . . . ?
Tb01 O006 C00K C00I -175.3(5) 3_445 . . . ?
Tb01 O007 C00N N2 -149.8(6) . . . . ?
Tb01 O008 C00M N00B 131.6(7) . . . . ?
Tb01 O009 C00K O006 -5.9(7) 3_445 . . . ?
Tb01 O009 C00K C00I 175.3(5) 3_445 . . . ?
O002 C00A C00J C00C -173.0(5) . . . . ?
O002 C00A C00J C00E 9.7(8) . . . . ?
O005 C00A C00J C00C 8.1(8) . . . . ?
O005 C00A C00J C00E -169.1(5) . . . . ?
C00C C00I C00K O006 7.1(9) . . . . ?
C00C C00I C00K O009 -174.0(6) . . . . ?
C00D C00E C00J C00A 177.6(5) . . . . ?
C00D C00E C00J C00C 0.3(8) . . . . ?
C00D C00H C00I C00C -1.5(8) . . . . ?
C00D C00H C00I C00K -177.1(5) . . . . ?
C00E C00D C00F O003 -172.6(5) . . . . ?
C00E C00D C00F O004 7.8(8) . . . . ?
C00E C00D C00H C00I 1.5(8) . . . . ?
C00F C00D C00E C00J -177.8(5) . . . . ?
C00F C00D C00H C00I 178.4(5) . . . . ?
C00H C00D C00E C00J -1.0(8) . . . . ?
C00H C00D C00F O003 10.6(8) . . . . ?
C00H C00D C00F O004 -169.1(5) . . . . ?
C00H C00I C00K O006 -177.3(6) . . . . ?
C00H C00I C00K O009 1.5(9) . . . . ?
C00I C00C C00J C00A -177.5(5) . . . . ?
C00I C00C C00J C00E -0.3(8) . . . . ?
C00J C00C C00I C00H 0.8(8) . . . . ?
C00J C00C C00I C00K 176.4(5) . . . . ?
C00O N00B C00M O008 -5.7(13) . . . . ?
C00P N00B C00M O008 177.6(8) . . . . ?
C00Q N2 C00N O007 -179.3(8) . . . . ?
C3 N2 C00N O007 -2.9(14) . . . . ?
